data_7703759
loop_
_publ_author_name
'Mei, Liangyong'
'Veleta, Jos\'e M'
'Bloch, Jan'
'Goodman, Hannah J.'
'Pierce-Navarro, Dominic'
'Villalobos, Alejandro'
'Gianetti, Thomas L.'

_publ_section_title
;
 Tunable carbocation-based redox active ambiphilic ligands: synthesis,
 coordination and characterization.
;
_journal_issue 45
_journal_name_full 'Dalton transactions (Cambridge, England : 2003)'
_journal_page_first 16095
_journal_page_last 16105
_journal_paper_doi 10.1039/d0dt00419g
_journal_volume 49
_journal_year 2020
_chemical_formula_moiety 'C31 H30 N3 O2, B F4'
_chemical_formula_sum 'C32 H31 B F4 N2 O2'
_chemical_formula_weight 562.40
_chemical_name_systematic mly135
_space_group_crystal_system monoclinic
_space_group_IT_number 14
_space_group_name_Hall '-P 2yn'
_space_group_name_H-M_alt 'P 1 21/n 1'
_atom_sites_solution_hydrogens geom
_atom_sites_solution_primary dual
_audit_creation_date 2019-10-30
_audit_creation_method
;
Olex2 1.2
(compiled 2018.05.29 svn.r3508 for OlexSys, GUI svn.r5506)
;
_audit_update_record
;
2019-12-22 deposited with the CCDC.	2020-03-10 downloaded from the CCDC.
;
_cell_angle_alpha 90
_cell_angle_beta 110.983(12)
_cell_angle_gamma 90
_cell_formula_units_Z 4
_cell_length_a 10.823(3)
_cell_length_b 21.139(5)
_cell_length_c 12.359(3)
_cell_measurement_reflns_used 4901
_cell_measurement_temperature 100
_cell_measurement_theta_max 23.831
_cell_measurement_theta_min 2.23
_cell_volume 2640.1(12)
_computing_cell_refinement 'SAINT v8.34A (Bruker, 2013)'
_computing_data_reduction 'SAINT v8.34A (Bruker, 2013)'
_computing_molecular_graphics 'Olex2 (Dolomanov et al., 2009)'
_computing_publication_material 'Olex2 (Dolomanov et al., 2009)'
_computing_structure_refinement 'ShelXL (Sheldrick, 2015)'
_computing_structure_solution 'ShelXT (Sheldrick, 2015)'
_diffrn_ambient_temperature 100
_diffrn_measured_fraction_theta_full 1.000
_diffrn_measured_fraction_theta_max 0.988
_diffrn_measurement_device_type 'Bruker APEX-II CCD'
_diffrn_measurement_method '\f and \w scans'
_diffrn_radiation_type MoK\a
_diffrn_radiation_wavelength 0.71073
_diffrn_reflns_av_R_equivalents 0.0430
_diffrn_reflns_av_unetI/netI 0.0341
_diffrn_reflns_Laue_measured_fraction_full 1.000
_diffrn_reflns_Laue_measured_fraction_max 0.988
_diffrn_reflns_limit_h_max 12
_diffrn_reflns_limit_h_min -13
_diffrn_reflns_limit_k_max 25
_diffrn_reflns_limit_k_min -25
_diffrn_reflns_limit_l_max 14
_diffrn_reflns_limit_l_min -14
_diffrn_reflns_number 23832
_diffrn_reflns_point_group_measured_fraction_full 1.000
_diffrn_reflns_point_group_measured_fraction_max 0.988
_diffrn_reflns_theta_full 25.242
_diffrn_reflns_theta_max 25.742
_diffrn_reflns_theta_min 1.927
_diffrn_standards_number 0
_exptl_absorpt_coefficient_mu 0.107
_exptl_absorpt_correction_T_max 0.7453
_exptl_absorpt_correction_T_min 0.6586
_exptl_absorpt_correction_type multi-scan
_exptl_absorpt_process_details
'SADABS-2014/5 (Bruker,2014/5) was used for absorption correction. wR2(int) was 0.0557 before and 0.0470 after correction. The Ratio of minimum to maximum transmission is 0.8837. The \l/2 correction factor is 0.00150.'
_exptl_crystal_colour 'metallic dark green'
_exptl_crystal_colour_lustre metallic
_exptl_crystal_colour_modifier dark
_exptl_crystal_colour_primary green
_exptl_crystal_density_diffrn 1.415
_exptl_crystal_description plate
_exptl_crystal_F_000 1176
_exptl_crystal_size_max 0.27
_exptl_crystal_size_mid 0.12
_exptl_crystal_size_min 0.04
_refine_diff_density_max 0.580
_refine_diff_density_min -0.260
_refine_diff_density_rms 0.057
_refine_ls_extinction_method none
_refine_ls_goodness_of_fit_ref 1.061
_refine_ls_hydrogen_treatment constr
_refine_ls_matrix_type full
_refine_ls_number_parameters 373
_refine_ls_number_reflns 4986
_refine_ls_number_restraints 0
_refine_ls_restrained_S_all 1.061
_refine_ls_R_factor_all 0.0778
_refine_ls_R_factor_gt 0.0546
_refine_ls_shift/su_max 0.000
_refine_ls_shift/su_mean 0.000
_refine_ls_structure_factor_coef Fsqd
_refine_ls_weighting_details 'w=1/[\s^2^(Fo^2^)+(0.0766P)^2^+2.1309P] where P=(Fo^2^+2Fc^2^)/3'
_refine_ls_weighting_scheme calc
_refine_ls_wR_factor_gt 0.1458
_refine_ls_wR_factor_ref 0.1600
_reflns_Friedel_coverage 0.000
_reflns_number_gt 3704
_reflns_number_total 4986
_reflns_threshold_expression 'I > 2\s(I)'
_cod_data_source_file d0dt00419g2.cif
_cod_data_source_block mo_mly135helicene_0m
_cod_depositor_comments 'Adding full bibliography for 7703758--7703764.cif.'
_cod_original_cell_volume 2640.0(11)
_cod_database_code 7703759
_shelx_shelxl_version_number 2018/3
_shelx_space_group_comment
;
The symmetry employed for this shelxl refinement is uniquely defined
by the following loop, which should always be used as a source of
symmetry information in preference to the above space-group names.
They are only intended as comments.
;
_shelx_estimated_absorpt_t_max 0.996
_shelx_estimated_absorpt_t_min 0.972
_olex2_refinement_description
;
1. Fixed Uiso
 At 1.2 times of:
  All C(H) groups, All C(H,H) groups
 At 1.5 times of:
  All C(H,H,H) groups
2.a Secondary CH2 refined with riding coordinates:
 C00K(H00A,H00B), C00P(H00C,H00D), C00Q(H00E,H00F), C00W(H00K,H00P)
2.b Aromatic/amide H refined with riding coordinates:
 C00H(H00H), C00L(H00L), C00M(H00M), C00N(H00N), C00O(H00O), C00R(H00R),
 C00S(H00S), C00X(H00X), C00Z(H00Z), C010(H010), C012(H012), C013(H013),
 C014(H014)
2.c Idealised Me refined as rotating group:
 C00V(H00G,H00I,H00J), C00Y(H00Q,H00T,H00U), C011(H01A,H01B,H01C)
;
_olex2_submission_special_instructions 'No special instructions were received'

loop_
_space_group_symop_operation_xyz
'x, y, z'
'-x+1/2, y+1/2, -z+1/2'
'-x, -y, -z'
'x-1/2, -y-1/2, z-1/2'

loop_
_atom_site_label
_atom_site_type_symbol
_atom_site_fract_x
_atom_site_fract_y
_atom_site_fract_z
_atom_site_U_iso_or_equiv
_atom_site_adp_type
_atom_site_occupancy
_atom_site_site_symmetry_order
_atom_site_calc_flag
_atom_site_refinement_flags_posn
_atom_site_refinement_flags_adp
_atom_site_refinement_flags_occupancy
_atom_site_disorder_assembly
_atom_site_disorder_group
O001 O 0.89009(17) 0.58329(8) 0.78755(15) 0.0308(4) Uani 1 1 d . . . . .
O002 O 1.08681(17) 0.52020(8) 0.74781(15) 0.0315(4) Uani 1 1 d . . . . .
F003 F 0.93958(17) 0.89012(9) 0.47811(16) 0.0527(5) Uani 1 1 d . . . . .
F004 F 1.1108(2) 0.81988(8) 0.53467(15) 0.0578(6) Uani 1 1 d . . . . .
F005 F 1.12368(17) 0.91055(9) 0.44516(17) 0.0563(5) Uani 1 1 d . . . . .
F006 F 0.9850(2) 0.83180(9) 0.34516(15) 0.0594(6) Uani 1 1 d . . . . .
N007 N 0.84736(19) 0.62624(9) 0.39350(17) 0.0232(4) Uani 1 1 d . . . . .
N008 N 0.6726(2) 0.43414(9) 0.49453(18) 0.0270(5) Uani 1 1 d . . . . .
C009 C 0.8444(2) 0.53716(10) 0.5606(2) 0.0221(5) Uani 1 1 d . . . . .
C00A C 0.9515(2) 0.62556(11) 0.5002(2) 0.0235(5) Uani 1 1 d . . . . .
C00B C 0.6629(2) 0.48036(11) 0.4121(2) 0.0245(5) Uani 1 1 d . . . . .
C00C C 0.7567(2) 0.53159(10) 0.4453(2) 0.0222(5) Uani 1 1 d . . . . .
C00D C 0.7557(2) 0.57760(11) 0.3605(2) 0.0238(5) Uani 1 1 d . . . . .
N00E N 0.4470(3) 0.29564(11) 0.5799(2) 0.0419(6) Uani 1 1 d . . . . .
C00F C 0.9555(2) 0.57855(11) 0.5835(2) 0.0230(5) Uani 1 1 d . . . . .
C00G C 0.8118(2) 0.50221(11) 0.6470(2) 0.0254(5) Uani 1 1 d . . . . .
C00H C 1.0506(2) 0.67228(11) 0.5278(2) 0.0268(5) Uani 1 1 d . . . . .
H00H H 1.045960 0.705471 0.474707 0.032 Uiso 1 1 calc R . . . .
C00I C 0.7316(2) 0.44748(11) 0.6116(2) 0.0268(5) Uani 1 1 d . . . . .
C00J C 1.0738(2) 0.57419(11) 0.6847(2) 0.0268(5) Uani 1 1 d . . . . .
C00K C 0.8468(2) 0.67454(11) 0.3066(2) 0.0261(5) Uani 1 1 d . . . . .
H00A H 0.879258 0.715270 0.346164 0.031 Uiso 1 1 calc R . . . .
H00B H 0.755190 0.680948 0.251814 0.031 Uiso 1 1 calc R . . . .
C00L C 1.1695(2) 0.61985(12) 0.7099(2) 0.0304(6) Uani 1 1 d . . . . .
H00L H 1.245121 0.617746 0.779161 0.036 Uiso 1 1 calc R . . . .
C00M C 0.5710(2) 0.47772(12) 0.2998(2) 0.0295(6) Uani 1 1 d . . . . .
H00M H 0.509895 0.443649 0.276720 0.035 Uiso 1 1 calc R . . . .
C00N C 0.6590(3) 0.57417(12) 0.2491(2) 0.0300(6) Uani 1 1 d . . . . .
H00N H 0.655258 0.605429 0.192811 0.036 Uiso 1 1 calc R . . . .
C00O C 1.1538(2) 0.66958(12) 0.6319(2) 0.0306(6) Uani 1 1 d . . . . .
H00O H 1.217030 0.702823 0.651661 0.037 Uiso 1 1 calc R . . . .
C00P C 0.5934(2) 0.37576(11) 0.4579(2) 0.0298(6) Uani 1 1 d . . . . .
H00C H 0.638110 0.340591 0.510192 0.036 Uiso 1 1 calc R . . . .
H00D H 0.587074 0.364397 0.378384 0.036 Uiso 1 1 calc R . . . .
C00Q C 0.9345(3) 0.65415(12) 0.2399(2) 0.0306(6) Uani 1 1 d . . . . .
H00E H 1.024035 0.644121 0.295580 0.037 Uiso 1 1 calc R . . . .
H00F H 0.897575 0.615240 0.195546 0.037 Uiso 1 1 calc R . . . .
C00R C 0.5691(3) 0.52495(12) 0.2219(2) 0.0321(6) Uani 1 1 d . . . . .
H00R H 0.503118 0.523515 0.146510 0.038 Uiso 1 1 calc R . . . .
C00S C 0.7108(3) 0.40825(12) 0.6959(2) 0.0332(6) Uani 1 1 d . . . . .
H00S H 0.666095 0.368986 0.674102 0.040 Uiso 1 1 calc R . . . .
C00T C 0.8421(3) 0.52308(12) 0.7637(2) 0.0305(6) Uani 1 1 d . . . . .
C00U C 0.3894(3) 0.32339(12) 0.4751(3) 0.0349(6) Uani 1 1 d . . . . .
C00V C 0.9451(3) 0.70511(13) 0.1571(2) 0.0354(6) Uani 1 1 d . . . . .
H00G H 0.857782 0.712401 0.097494 0.053 Uiso 1 1 calc GR . . . .
H00I H 1.007084 0.691434 0.120284 0.053 Uiso 1 1 calc GR . . . .
H00J H 0.977123 0.744401 0.200108 0.053 Uiso 1 1 calc GR . . . .
C00W C 0.4542(3) 0.38475(12) 0.4607(3) 0.0357(6) Uani 1 1 d . . . . .
H00K H 0.459233 0.413457 0.525444 0.043 Uiso 1 1 calc R . . . .
H00P H 0.397862 0.405351 0.387744 0.043 Uiso 1 1 calc R . . . .
C00X C 0.7554(3) 0.42715(14) 0.8087(3) 0.0424(7) Uani 1 1 d . . . . .
H00X H 0.744931 0.399602 0.865541 0.051 Uiso 1 1 calc R . . . .
C00Y C 1.1789(3) 0.52212(13) 0.8654(2) 0.0372(6) Uani 1 1 d . . . . .
H00Q H 1.269081 0.526594 0.865515 0.056 Uiso 1 1 calc GR . . . .
H00T H 1.172223 0.482867 0.905151 0.056 Uiso 1 1 calc GR . . . .
H00U H 1.158191 0.558220 0.905706 0.056 Uiso 1 1 calc GR . . . .
C00Z C 0.8161(3) 0.48567(13) 0.8434(2) 0.0397(7) Uani 1 1 d . . . . .
H00Z H 0.838980 0.499420 0.921319 0.048 Uiso 1 1 calc R . . . .
C010 C 0.2201(3) 0.24464(14) 0.4156(3) 0.0493(8) Uani 1 1 d . . . . .
H010 H 0.143460 0.226861 0.358997 0.059 Uiso 1 1 calc R . . . .
C011 C 0.9005(3) 0.60986(14) 0.8975(2) 0.0396(7) Uani 1 1 d . . . . .
H01A H 0.930504 0.653832 0.901755 0.059 Uiso 1 1 calc GR . . . .
H01B H 0.964197 0.585320 0.960038 0.059 Uiso 1 1 calc GR . . . .
H01C H 0.813719 0.608537 0.905709 0.059 Uiso 1 1 calc GR . . . .
C012 C 0.2790(3) 0.29935(14) 0.3921(3) 0.0475(8) Uani 1 1 d . . . . .
H012 H 0.242367 0.319589 0.318873 0.057 Uiso 1 1 calc R . . . .
C013 C 0.2765(3) 0.21767(14) 0.5226(3) 0.0467(8) Uani 1 1 d . . . . .
H013 H 0.238140 0.181131 0.542479 0.056 Uiso 1 1 calc R . . . .
C014 C 0.3890(3) 0.24382(14) 0.6010(3) 0.0463(8) Uani 1 1 d . . . . .
H014 H 0.427792 0.223912 0.674313 0.056 Uiso 1 1 calc R . . . .
B015 B 1.0410(3) 0.86246(14) 0.4497(3) 0.0325(7) Uani 1 1 d . . . . .

loop_
_atom_site_aniso_label
_atom_site_aniso_U_11
_atom_site_aniso_U_22
_atom_site_aniso_U_33
_atom_site_aniso_U_23
_atom_site_aniso_U_13
_atom_site_aniso_U_12
O001 0.0386(10) 0.0296(10) 0.0272(10) -0.0029(7) 0.0154(8) 0.0002(8)
O002 0.0329(10) 0.0278(9) 0.0295(10) 0.0002(8) 0.0058(8) 0.0036(7)
F003 0.0395(9) 0.0618(12) 0.0535(11) -0.0083(9) 0.0127(8) 0.0025(8)
F004 0.0774(13) 0.0277(9) 0.0422(10) 0.0032(8) -0.0101(9) 0.0083(8)
F005 0.0426(10) 0.0503(11) 0.0716(13) 0.0094(9) 0.0152(9) -0.0098(8)
F006 0.0694(12) 0.0498(11) 0.0385(10) -0.0156(8) -0.0055(9) 0.0136(9)
N007 0.0258(10) 0.0216(10) 0.0252(11) -0.0008(8) 0.0126(9) -0.0011(8)
N008 0.0297(11) 0.0223(10) 0.0323(12) -0.0009(9) 0.0152(9) -0.0043(8)
C009 0.0246(12) 0.0159(11) 0.0288(13) -0.0003(9) 0.0132(10) 0.0052(9)
C00A 0.0252(12) 0.0216(11) 0.0273(13) -0.0044(10) 0.0139(10) 0.0026(9)
C00B 0.0269(12) 0.0222(12) 0.0288(13) -0.0025(10) 0.0155(10) -0.0009(9)
C00C 0.0234(11) 0.0201(11) 0.0267(13) -0.0028(10) 0.0132(10) 0.0002(9)
C00D 0.0270(12) 0.0223(12) 0.0261(13) -0.0026(10) 0.0142(10) -0.0018(9)
N00E 0.0514(15) 0.0312(12) 0.0527(16) 0.0005(12) 0.0304(13) -0.0010(11)
C00F 0.0253(12) 0.0199(11) 0.0261(13) -0.0032(10) 0.0120(10) 0.0014(9)
C00G 0.0267(12) 0.0218(12) 0.0280(13) 0.0034(10) 0.0100(10) 0.0037(9)
C00H 0.0296(13) 0.0247(12) 0.0320(14) -0.0040(11) 0.0180(11) -0.0033(10)
C00I 0.0268(12) 0.0234(12) 0.0331(14) 0.0016(10) 0.0145(11) 0.0039(10)
C00J 0.0310(13) 0.0235(12) 0.0288(13) -0.0014(10) 0.0143(11) 0.0040(10)
C00K 0.0313(13) 0.0209(12) 0.0285(13) 0.0018(10) 0.0134(11) 0.0007(10)
C00L 0.0256(12) 0.0333(14) 0.0305(14) -0.0085(11) 0.0080(11) 0.0003(10)
C00M 0.0298(13) 0.0281(13) 0.0323(14) -0.0039(11) 0.0133(11) -0.0070(10)
C00N 0.0340(14) 0.0317(14) 0.0252(13) 0.0021(11) 0.0116(11) -0.0035(11)
C00O 0.0287(13) 0.0268(13) 0.0406(16) -0.0105(11) 0.0176(12) -0.0046(10)
C00P 0.0296(13) 0.0216(12) 0.0427(16) -0.0023(11) 0.0182(12) -0.0017(10)
C00Q 0.0408(14) 0.0224(12) 0.0351(15) -0.0007(11) 0.0215(12) -0.0010(11)
C00R 0.0293(13) 0.0376(15) 0.0284(14) -0.0030(12) 0.0093(11) -0.0026(11)
C00S 0.0395(15) 0.0241(13) 0.0389(16) 0.0063(11) 0.0174(12) -0.0009(11)
C00T 0.0319(13) 0.0270(13) 0.0325(15) 0.0029(11) 0.0113(11) 0.0021(10)
C00U 0.0299(14) 0.0252(13) 0.0553(19) -0.0017(13) 0.0222(13) 0.0031(11)
C00V 0.0492(16) 0.0302(14) 0.0354(15) -0.0006(12) 0.0255(13) -0.0025(12)
C00W 0.0323(14) 0.0264(13) 0.0549(18) 0.0032(12) 0.0235(13) 0.0029(11)
C00X 0.0569(19) 0.0351(15) 0.0376(17) 0.0130(13) 0.0200(14) -0.0017(13)
C00Y 0.0406(15) 0.0364(15) 0.0307(15) -0.0012(12) 0.0081(12) 0.0077(12)
C00Z 0.0509(17) 0.0383(15) 0.0306(15) 0.0055(12) 0.0156(13) -0.0027(13)
C010 0.0296(14) 0.0315(15) 0.090(3) 0.0019(16) 0.0248(16) 0.0027(12)
C011 0.0484(17) 0.0435(16) 0.0300(15) -0.0053(13) 0.0178(13) -0.0038(13)
C012 0.0373(16) 0.0340(15) 0.067(2) 0.0073(15) 0.0140(15) 0.0060(12)
C013 0.0423(17) 0.0350(16) 0.074(2) -0.0006(15) 0.0339(17) -0.0002(13)
C014 0.0591(19) 0.0344(16) 0.058(2) 0.0032(14) 0.0358(17) -0.0014(14)
B015 0.0288(15) 0.0291(15) 0.0303(17) -0.0006(13) -0.0006(12) 0.0014(12)

loop_
_atom_type_symbol
_atom_type_description
_atom_type_scat_dispersion_real
_atom_type_scat_dispersion_imag
_atom_type_scat_source
C C 0.0033 0.0016 'International Tables Vol C Tables 4.2.6.8 and 6.1.1.4'
H H 0.0000 0.0000 'International Tables Vol C Tables 4.2.6.8 and 6.1.1.4'
B B 0.0013 0.0007 'International Tables Vol C Tables 4.2.6.8 and 6.1.1.4'
F F 0.0171 0.0103 'International Tables Vol C Tables 4.2.6.8 and 6.1.1.4'
N N 0.0061 0.0033 'International Tables Vol C Tables 4.2.6.8 and 6.1.1.4'
O O 0.0106 0.0060 'International Tables Vol C Tables 4.2.6.8 and 6.1.1.4'

loop_
_geom_angle_atom_site_label_1
_geom_angle_atom_site_label_2
_geom_angle_atom_site_label_3
_geom_angle
_geom_angle_site_symmetry_1
_geom_angle_site_symmetry_3
_geom_angle_publ_flag
C00T O001 C011 117.6(2) . . ?
C00J O002 C00Y 116.6(2) . . ?
C00A N007 C00K 119.00(19) . . ?
C00D N007 C00A 121.5(2) . . ?
C00D N007 C00K 118.85(19) . . ?
C00B N008 C00P 118.7(2) . . ?
C00I N008 C00B 120.6(2) . . ?
C00I N008 C00P 119.3(2) . . ?
C00C C009 C00F 117.8(2) . . ?
C00C C009 C00G 116.9(2) . . ?
C00F C009 C00G 125.3(2) . . ?
N007 C00A C00F 119.8(2) . . ?
N007 C00A C00H 120.7(2) . . ?
C00H C00A C00F 119.5(2) . . ?
N008 C00B C00C 117.4(2) . . ?
N008 C00B C00M 123.0(2) . . ?
C00M C00B C00C 119.6(2) . . ?
C009 C00C C00B 120.2(2) . . ?
C009 C00C C00D 120.8(2) . . ?
C00D C00C C00B 119.0(2) . . ?
N007 C00D C00C 118.3(2) . . ?
N007 C00D C00N 122.1(2) . . ?
C00N C00D C00C 119.5(2) . . ?
C014 N00E C00U 117.1(3) . . ?
C009 C00F C00J 123.9(2) . . ?
C00A C00F C009 118.6(2) . . ?
C00A C00F C00J 117.5(2) . . ?
C00I C00G C009 118.3(2) . . ?
C00I C00G C00T 117.2(2) . . ?
C00T C00G C009 124.1(2) . . ?
C00A C00H H00H 120.2 . . ?
C00O C00H C00A 119.6(2) . . ?
C00O C00H H00H 120.2 . . ?
N008 C00I C00G 119.4(2) . . ?
N008 C00I C00S 121.1(2) . . ?
C00S C00I C00G 119.6(2) . . ?
O002 C00J C00F 115.4(2) . . ?
O002 C00J C00L 123.1(2) . . ?
C00L C00J C00F 121.3(2) . . ?
N007 C00K H00A 109.5 . . ?
N007 C00K H00B 109.5 . . ?
N007 C00K C00Q 110.83(19) . . ?
H00A C00K H00B 108.1 . . ?
C00Q C00K H00A 109.5 . . ?
C00Q C00K H00B 109.5 . . ?
C00J C00L H00L 120.7 . . ?
C00J C00L C00O 118.6(2) . . ?
C00O C00L H00L 120.7 . . ?
C00B C00M H00M 120.2 . . ?
C00R C00M C00B 119.6(2) . . ?
C00R C00M H00M 120.2 . . ?
C00D C00N H00N 120.3 . . ?
C00R C00N C00D 119.4(2) . . ?
C00R C00N H00N 120.3 . . ?
C00H C00O C00L 122.5(2) . . ?
C00H C00O H00O 118.8 . . ?
C00L C00O H00O 118.8 . . ?
N008 C00P H00C 109.5 . . ?
N008 C00P H00D 109.5 . . ?
N008 C00P C00W 110.9(2) . . ?
H00C C00P H00D 108.0 . . ?
C00W C00P H00C 109.5 . . ?
C00W C00P H00D 109.5 . . ?
C00K C00Q H00E 109.2 . . ?
C00K C00Q H00F 109.2 . . ?
H00E C00Q H00F 107.9 . . ?
C00V C00Q C00K 112.1(2) . . ?
C00V C00Q H00E 109.2 . . ?
C00V C00Q H00F 109.2 . . ?
C00M C00R H00R 118.6 . . ?
C00N C00R C00M 122.7(2) . . ?
C00N C00R H00R 118.6 . . ?
C00I C00S H00S 120.3 . . ?
C00X C00S C00I 119.4(2) . . ?
C00X C00S H00S 120.3 . . ?
O001 C00T C00G 115.9(2) . . ?
O001 C00T C00Z 122.9(2) . . ?
C00Z C00T C00G 121.0(2) . . ?
N00E C00U C00W 114.2(2) . . ?
N00E C00U C012 122.5(3) . . ?
C012 C00U C00W 123.2(3) . . ?
C00Q C00V H00G 109.5 . . ?
C00Q C00V H00I 109.5 . . ?
C00Q C00V H00J 109.5 . . ?
H00G C00V H00I 109.5 . . ?
H00G C00V H00J 109.5 . . ?
H00I C00V H00J 109.5 . . ?
C00P C00W H00K 108.9 . . ?
C00P C00W H00P 108.9 . . ?
C00U C00W C00P 113.4(2) . . ?
C00U C00W H00K 108.9 . . ?
C00U C00W H00P 108.9 . . ?
H00K C00W H00P 107.7 . . ?
C00S C00X H00X 119.0 . . ?
C00S C00X C00Z 122.0(3) . . ?
C00Z C00X H00X 119.0 . . ?
O002 C00Y H00Q 109.5 . . ?
O002 C00Y H00T 109.5 . . ?
O002 C00Y H00U 109.5 . . ?
H00Q C00Y H00T 109.5 . . ?
H00Q C00Y H00U 109.5 . . ?
H00T C00Y H00U 109.5 . . ?
C00T C00Z C00X 119.2(3) . . ?
C00T C00Z H00Z 120.4 . . ?
C00X C00Z H00Z 120.4 . . ?
C012 C010 H010 121.1 . . ?
C013 C010 H010 121.1 . . ?
C013 C010 C012 117.8(3) . . ?
O001 C011 H01A 109.5 . . ?
O001 C011 H01B 109.5 . . ?
O001 C011 H01C 109.5 . . ?
H01A C011 H01B 109.5 . . ?
H01A C011 H01C 109.5 . . ?
H01B C011 H01C 109.5 . . ?
C00U C012 C010 119.6(3) . . ?
C00U C012 H012 120.2 . . ?
C010 C012 H012 120.2 . . ?
C010 C013 H013 120.3 . . ?
C010 C013 C014 119.4(3) . . ?
C014 C013 H013 120.3 . . ?
N00E C014 C013 123.6(3) . . ?
N00E C014 H014 118.2 . . ?
C013 C014 H014 118.2 . . ?
F004 B015 F003 110.3(3) . . ?
F005 B015 F003 106.5(2) . . ?
F005 B015 F004 109.1(2) . . ?
F005 B015 F006 112.7(3) . . ?
F006 B015 F003 108.2(2) . . ?
F006 B015 F004 110.1(2) . . ?

loop_
_geom_bond_atom_site_label_1
_geom_bond_atom_site_label_2
_geom_bond_distance
_geom_bond_site_symmetry_2
_geom_bond_publ_flag
O001 C00T 1.366(3) . ?
O001 C011 1.437(3) . ?
O002 C00J 1.361(3) . ?
O002 C00Y 1.439(3) . ?
F003 B015 1.395(4) . ?
F004 B015 1.384(3) . ?
F005 B015 1.369(4) . ?
F006 B015 1.377(3) . ?
N007 C00A 1.394(3) . ?
N007 C00D 1.385(3) . ?
N007 C00K 1.480(3) . ?
N008 C00B 1.388(3) . ?
N008 C00I 1.385(3) . ?
N008 C00P 1.478(3) . ?
C009 C00C 1.406(3) . ?
C009 C00F 1.431(3) . ?
C009 C00G 1.443(3) . ?
C00A C00F 1.421(3) . ?
C00A C00H 1.407(3) . ?
C00B C00C 1.440(3) . ?
C00B C00M 1.389(4) . ?
C00C C00D 1.427(3) . ?
C00D C00N 1.402(3) . ?
N00E C00U 1.353(4) . ?
N00E C014 1.333(4) . ?
C00F C00J 1.437(3) . ?
C00G C00I 1.418(3) . ?
C00G C00T 1.429(4) . ?
C00H H00H 0.9500 . ?
C00H C00O 1.369(4) . ?
C00I C00S 1.411(4) . ?
C00J C00L 1.368(4) . ?
C00K H00A 0.9900 . ?
C00K H00B 0.9900 . ?
C00K C00Q 1.525(3) . ?
C00L H00L 0.9500 . ?
C00L C00O 1.395(4) . ?
C00M H00M 0.9500 . ?
C00M C00R 1.382(4) . ?
C00N H00N 0.9500 . ?
C00N C00R 1.381(4) . ?
C00O H00O 0.9500 . ?
C00P H00C 0.9900 . ?
C00P H00D 0.9900 . ?
C00P C00W 1.532(4) . ?
C00Q H00E 0.9900 . ?
C00Q H00F 0.9900 . ?
C00Q C00V 1.518(4) . ?
C00R H00R 0.9500 . ?
C00S H00S 0.9500 . ?
C00S C00X 1.362(4) . ?
C00T C00Z 1.369(4) . ?
C00U C00W 1.515(4) . ?
C00U C012 1.364(4) . ?
C00V H00G 0.9800 . ?
C00V H00I 0.9800 . ?
C00V H00J 0.9800 . ?
C00W H00K 0.9900 . ?
C00W H00P 0.9900 . ?
C00X H00X 0.9500 . ?
C00X C00Z 1.394(4) . ?
C00Y H00Q 0.9800 . ?
C00Y H00T 0.9800 . ?
C00Y H00U 0.9800 . ?
C00Z H00Z 0.9500 . ?
C010 H010 0.9500 . ?
C010 C012 1.400(4) . ?
C010 C013 1.367(5) . ?
C011 H01A 0.9800 . ?
C011 H01B 0.9800 . ?
C011 H01C 0.9800 . ?
C012 H012 0.9500 . ?
C013 H013 0.9500 . ?
C013 C014 1.372(5) . ?
C014 H014 0.9500 . ?
